data_2011563
loop_
_publ_author_name
'Marmion, Celine J.'
'Murphy, Terry'
'Starikova, Zoya'
'Nolan, Kevin B.'

_publ_section_title
;
 Redetermination of <i>fac</i>-tris(benzohydroxamato)iron(III)
 trihydrate
;
_journal_issue 11
_journal_name_full 'Acta Crystallographica Section C'
_journal_page_first e491
_journal_page_last e492
_journal_paper_doi 10.1107/S010827010001307X
_journal_volume 56
_journal_year 2000
_chemical_formula_iupac '[Fe (C7 H6 N O2)3], 3H2 O'
_chemical_formula_moiety 'C21 H18 Fe N3 O6, 3H2 O'
_chemical_formula_sum 'C21 H24 Fe N3 O9'
_chemical_formula_weight 518.28
_chemical_name_common 'tris(benzohydroxamato)iron(III) trihydrate'
_chemical_name_systematic
;
 ?
;
_space_group_IT_number 14
_symmetry_cell_setting monoclinic
_symmetry_space_group_name_Hall '-P 2yn'
_symmetry_space_group_name_H-M 'P 1 21/n 1'
_audit_creation_method SHELXL-97
_cell_angle_alpha 90
_cell_angle_beta 90.300(2)
_cell_angle_gamma 90
_cell_formula_units_Z 4
_cell_length_a 12.9459(9)
_cell_length_b 13.1082(9)
_cell_length_c 13.9889(9)
_cell_measurement_reflns_used 2250
_cell_measurement_temperature 200(2)
_cell_measurement_theta_max 27.0
_cell_measurement_theta_min 2.1
_cell_volume 2373.8(3)
_computing_cell_refinement 'SAINT (Siemens, 1996)'
_computing_data_collection 'SMART (Siemens, 1996)'
_computing_data_reduction SAINT
_computing_publication_material 'SHELXL97 (Sheldrick, 1997)'
_computing_structure_refinement 'SHELXL97 (Sheldrick, 1997)'
_computing_structure_solution 'SHELXS97 (Sheldrick, 1997)'
_diffrn_ambient_temperature 200(2)
_diffrn_detector_area_resol_mean 8.33
_diffrn_measured_fraction_theta_full 1.00
_diffrn_measured_fraction_theta_max 1.00
_diffrn_measurement_device_type 'SMART CCD'
_diffrn_measurement_method '\f and \w scans'
_diffrn_radiation_monochromator graphite
_diffrn_radiation_source 'fine-focus sealed X-ray tube'
_diffrn_radiation_type 'Mo K\a'
_diffrn_radiation_wavelength .71073
_diffrn_reflns_av_R_equivalents .077
_diffrn_reflns_av_sigmaI/netI .1363
_diffrn_reflns_limit_h_max 16
_diffrn_reflns_limit_h_min -16
_diffrn_reflns_limit_k_max 16
_diffrn_reflns_limit_k_min -11
_diffrn_reflns_limit_l_max 17
_diffrn_reflns_limit_l_min -17
_diffrn_reflns_number 18000
_diffrn_reflns_theta_full 27.0
_diffrn_reflns_theta_max 27.0
_diffrn_reflns_theta_min 2.12
_diffrn_standards_decay_% none
_exptl_absorpt_coefficient_mu .69
_exptl_absorpt_correction_T_max .934
_exptl_absorpt_correction_T_min .770
_exptl_absorpt_correction_type empirical
_exptl_absorpt_process_details '(SADABS; Siemens, 1996)'
_exptl_crystal_colour red
_exptl_crystal_density_diffrn 1.450
_exptl_crystal_density_method 'not measured'
_exptl_crystal_description needle
_exptl_crystal_F_000 1076
_exptl_crystal_size_max .40
_exptl_crystal_size_mid .10
_exptl_crystal_size_min .10
_refine_diff_density_max .46
_refine_diff_density_min -.35
_refine_ls_extinction_method none
_refine_ls_goodness_of_fit_ref .73
_refine_ls_hydrogen_treatment mixed
_refine_ls_matrix_type full
_refine_ls_number_parameters 337
_refine_ls_number_reflns 5218
_refine_ls_number_restraints 0
_refine_ls_restrained_S_all .73
_refine_ls_R_factor_all .107
_refine_ls_R_factor_gt .041
_refine_ls_shift/su_max <0.001
_refine_ls_shift/su_mean .000
_refine_ls_structure_factor_coef Fsqd
_refine_ls_weighting_details 'w = 1/[\s^2^(Fo^2^)+(0.0222P)^2^] where P = (Fo^2^+2Fc^2^)/3'
_refine_ls_weighting_scheme calc
_refine_ls_wR_factor_ref .072
_reflns_number_gt 2491
_reflns_number_total 5218
_reflns_threshold_expression I>2\s(I)
_cod_data_source_file qd0034.cif
_cod_data_source_block I
_cod_depositor_comments
;
The following automatic conversions were performed:

'_chemical_melting_point' value 'unknown' was changed to '?' - the
value is undefined or not given.

Automatic conversion script
Id: cif_fix_values 1715 2011-07-08 13:25:40Z adriana 
;
_cod_original_sg_symbol_H-M 'P 21/n'
_cod_database_code 2011563
_cod_database_fobs_code 2011563

loop_
_symmetry_equiv_pos_as_xyz
'x, y, z'
'-x+1/2, y+1/2, -z+1/2'
'-x, -y, -z'
'x-1/2, -y-1/2, z-1/2'

loop_
_atom_site_label
_atom_site_fract_x
_atom_site_fract_y
_atom_site_fract_z
_atom_site_U_iso_or_equiv
_atom_site_adp_type
_atom_site_calc_flag
_atom_site_refinement_flags
_atom_site_occupancy
_atom_site_disorder_assembly
_atom_site_disorder_group
_atom_site_type_symbol
Fe1 -.25900(3) .40892(3) -.19345(3) .02924(12) Uani d . 1 . . Fe
O11 -.38044(15) .44307(14) -.11478(13) .0351(5) Uani d . 1 . . O
O12 -.33371(14) .27069(13) -.18513(12) .0313(5) Uani d . 1 . . O
O21 -.15576(14) .41026(15) -.08935(12) .0337(5) Uani d . 1 . . O
O22 -.14393(14) .32378(14) -.25179(13) .0334(5) Uani d . 1 . . O
O31 -.23216(15) .55460(13) -.21696(12) .0335(5) Uani d . 1 . . O
O32 -.31330(14) .42429(14) -.33127(12) .0326(5) Uani d . 1 . . O
N11 -.4450(2) .3620(2) -.10111(17) .0346(6) Uani d . 1 . . N
N21 -.0645(2) .36664(18) -.11733(18) .0333(6) Uani d . 1 . . N
N31 -.26717(18) .5841(2) -.30532(16) .0318(6) Uani d . 1 . . N
C1 -.4182(2) .2742(2) -.13834(18) .0265(7) Uani d . 1 . . C
C11 -.4864(2) .1850(2) -.1281(2) .0324(7) Uani d . 1 . . C
C12 -.4996(2) .1206(2) -.2059(2) .0401(8) Uani d . 1 . . C
C13 -.5652(2) .0379(3) -.1977(3) .0504(10) Uani d . 1 . . C
C14 -.6151(3) .0183(3) -.1141(3) .0578(10) Uani d . 1 . . C
C15 -.6013(2) .0806(3) -.0363(2) .0517(9) Uani d . 1 . . C
C16 -.5373(2) .1640(2) -.0434(2) .0413(8) Uani d . 1 . . C
C2 -.0624(2) .3212(2) -.2010(2) .0303(7) Uani d . 1 . . C
C21 .0309(2) .2669(2) -.2339(2) .0332(7) Uani d . 1 . . C
C22 .0191(2) .1968(2) -.3072(2) .0417(8) Uani d . 1 . . C
C23 .1021(3) .1428(3) -.3410(2) .0538(10) Uani d . 1 . . C
C24 .1991(3) .1584(3) -.3031(3) .0599(11) Uani d . 1 . . C
C25 .2119(3) .2279(3) -.2297(3) .0566(10) Uani d . 1 . . C
C26 .1289(2) .2819(2) -.1948(2) .0449(9) Uani d . 1 . . C
C3 -.3067(2) .5161(2) -.36226(19) .0272(7) Uani d . 1 . . C
C31 -.3428(2) .5450(2) -.45915(19) .0289(7) Uani d . 1 . . C
C32 -.3480(2) .6458(2) -.4876(2) .0394(8) Uani d . 1 . . C
C33 -.3848(3) .6700(3) -.5779(2) .0534(10) Uani d . 1 . . C
C34 -.4149(2) .5935(3) -.6396(2) .0506(9) Uani d . 1 . . C
C35 -.4088(2) .4937(3) -.6116(2) .0438(9) Uani d . 1 . . C
C36 -.3736(2) .4691(2) -.5220(2) .0364(8) Uani d . 1 . . C
O1 .36854(18) .40503(19) -.02120(16) .0504(6) Uani d . 1 . . O
O2 .0724(2) .4019(2) .0249(2) .0743(9) Uani d . 1 . . O
O3 .2309(2) .28186(17) .08850(16) .0444(7) Uani d . 1 . . O
H11 -.506(2) .3746(19) -.0746(16) .027(8) Uiso d . 1 . . H
H21 -.014(2) .375(2) -.076(2) .053(11) Uiso d . 1 . . H
H31 -.244(2) .644(2) -.3242(18) .040(9) Uiso d . 1 . . H
H1A .330(3) .366(3) .002(2) .076 Uiso d . 1 . . H
H1B .370(3) .451(3) .025(2) .076 Uiso d . 1 . . H
H2A .114(3) .364(3) .048(3) .112 Uiso d . 1 . . H
H2B .119(3) .422(4) -.018(3) .112 Uiso d . 1 . . H
H3A .229(3) .228(3) .102(3) .067 Uiso d . 1 . . H
H3B .237(3) .319(2) .140(2) .067 Uiso d . 1 . . H
H12 -.4641 .1332 -.2639 .048 Uiso calc R 1 . . H
H13 -.5757 -.0058 -.2511 .060 Uiso calc R 1 . . H
H14 -.6597 -.0391 -.1097 .069 Uiso calc R 1 . . H
H15 -.6357 .0663 .0221 .062 Uiso calc R 1 . . H
H16 -.5279 .2076 .0102 .050 Uiso calc R 1 . . H
H22 -.0473 .1860 -.3344 .050 Uiso calc R 1 . . H
H23 .0924 .0945 -.3908 .065 Uiso calc R 1 . . H
H24 .2566 .1217 -.3271 .072 Uiso calc R 1 . . H
H25 .2787 .2386 -.2031 .068 Uiso calc R 1 . . H
H26 .1386 .3292 -.1441 .054 Uiso calc R 1 . . H
H32 -.3263 .6985 -.4453 .047 Uiso calc R 1 . . H
H33 -.3893 .7393 -.5974 .064 Uiso calc R 1 . . H
H34 -.4399 .6101 -.7017 .061 Uiso calc R 1 . . H
H35 -.4291 .4412 -.6546 .053 Uiso calc R 1 . . H
H36 -.3704 .3996 -.5029 .044 Uiso calc R 1 . . H

loop_
_atom_site_aniso_label
_atom_site_aniso_U_11
_atom_site_aniso_U_22
_atom_site_aniso_U_33
_atom_site_aniso_U_12
_atom_site_aniso_U_13
_atom_site_aniso_U_23
Fe1 .0307(2) .0214(2) .0356(2) -.0006(2) -.00118(18) -.0010(2)
O11 .0351(12) .0202(12) .0502(13) -.0083(10) .0086(10) -.0043(9)
O12 .0319(12) .0189(12) .0431(12) .0017(9) .0043(10) -.0007(9)
O21 .0338(12) .0312(12) .0361(11) .0073(11) -.0003(9) -.0032(10)
O22 .0293(12) .0352(13) .0357(11) .0021(10) -.0068(10) -.0053(9)
O31 .0452(13) .0267(12) .0285(12) -.0070(9) -.0090(10) .0014(8)
O32 .0390(12) .0183(12) .0405(11) -.0023(10) -.0084(9) -.0012(9)
N11 .0310(16) .0309(17) .0418(16) -.0007(14) .0067(13) -.0058(13)
N21 .0339(17) .0286(16) .0374(16) .0004(13) -.0078(14) -.0002(12)
N31 .0441(17) .0190(15) .0324(14) -.0073(14) -.0028(12) .0011(13)
C1 .0299(18) .0206(18) .0291(16) .0041(14) -.0013(14) -.0002(13)
C11 .0287(18) .0195(18) .0491(19) .0050(15) .0019(15) .0005(15)
C12 .0313(19) .033(2) .056(2) .0015(16) -.0001(16) -.0095(16)
C13 .038(2) .031(2) .082(3) .0010(17) -.003(2) -.0232(19)
C14 .042(2) .028(2) .103(3) -.0096(18) .008(2) -.001(2)
C15 .042(2) .040(2) .074(2) -.0061(19) .0116(18) .015(2)
C16 .040(2) .032(2) .052(2) -.0044(16) .0076(17) -.0009(16)
C2 .0343(19) .0195(18) .0371(18) -.0044(15) -.0028(15) .0049(14)
C21 .0367(19) .0232(19) .0398(18) .0026(15) .0037(15) .0085(14)
C22 .039(2) .046(2) .040(2) .0123(18) -.0017(16) .0043(16)
C23 .061(3) .056(3) .044(2) .022(2) .002(2) .0020(17)
C24 .052(3) .060(3) .069(3) .026(2) .016(2) .009(2)
C25 .034(2) .054(3) .081(3) .006(2) .002(2) .014(2)
C26 .035(2) .041(2) .058(2) .0039(17) -.0022(17) .0000(17)
C3 .0257(17) .0218(18) .0340(17) .0009(14) -.0004(14) -.0043(14)
C31 .0261(17) .0276(19) .0330(17) .0010(14) .0031(14) .0010(14)
C32 .049(2) .029(2) .0402(19) -.0001(17) -.0030(16) -.0026(15)
C33 .066(3) .043(2) .051(2) .001(2) -.008(2) .0144(19)
C34 .055(2) .063(3) .0335(18) -.004(2) -.0073(16) .008(2)
C35 .047(2) .047(2) .0369(19) .0019(18) -.0038(16) -.0099(16)
C36 .0388(19) .032(2) .0388(19) .0027(16) .0014(15) -.0064(15)
O1 .0532(16) .0373(16) .0608(16) -.0069(13) .0221(12) -.0124(12)
O2 .074(2) .057(2) .092(2) .0168(17) -.0498(16) -.0153(18)
O3 .0645(16) .0302(15) .0384(13) .0026(14) -.0046(12) .0008(11)

loop_
_atom_type_symbol
_atom_type_description
_atom_type_scat_dispersion_real
_atom_type_scat_dispersion_imag
_atom_type_scat_source
C C .0033 .0016 'International Tables Vol C Tables 4.2.6.8 and 6.1.1.4'
H H .0000 .0000 'International Tables Vol C Tables 4.2.6.8 and 6.1.1.4'
N N .0061 .0033 'International Tables Vol C Tables 4.2.6.8 and 6.1.1.4'
O O .0106 .0060 'International Tables Vol C Tables 4.2.6.8 and 6.1.1.4'
Fe Fe .3463 .8444 'International Tables Vol C Tables 4.2.6.8 and 6.1.1.4'

loop_
_geom_angle_atom_site_label_1
_geom_angle_atom_site_label_2
_geom_angle_atom_site_label_3
_geom_angle
_geom_angle_publ_flag
O11 Fe1 O12 78.01(7) yes
O21 Fe1 O22 78.83(7) yes
O31 Fe1 O32 78.95(7) yes
O11 Fe1 O21 97.17(8) yes
O11 Fe1 O31 90.86(8) yes
O21 Fe1 O31 89.72(8) yes
O11 Fe1 O22 159.05(8) yes
O12 Fe1 O31 161.26(8) yes
O21 Fe1 O32 156.61(7) yes
O21 Fe1 O12 106.44(8) no
O22 Fe1 O12 83.40(7) no
O11 Fe1 O32 103.34(8) no
O12 Fe1 O32 88.90(7) no
O22 Fe1 O32 85.71(7) no
O31 Fe1 O22 109.55(8) no
N11 O11 Fe1 113.02(15) no
C1 O12 Fe1 113.65(17) no
N21 O21 Fe1 111.53(15) no
C2 O22 Fe1 113.47(17) no
N31 O31 Fe1 111.48(15) no
C3 O32 Fe1 112.69(16) no
C1 N11 O11 117.7(2) no
C1 N11 H11 124.5(17) no
O11 N11 H11 117.3(17) no
C2 N21 O21 117.7(3) no
C2 N21 H21 128.4(19) no
O21 N21 H21 113.8(19) no
C3 N31 O31 119.2(3) no
C3 N31 H31 124.1(18) no
O31 N31 H31 114.1(17) no
O12 C1 N11 117.6(3) no
O12 C1 C11 122.4(3) no
N11 C1 C11 119.9(3) no
C12 C11 C16 119.5(3) no
C12 C11 C1 118.6(3) no
C16 C11 C1 121.9(3) no
C13 C12 C11 119.1(3) no
C14 C13 C12 120.8(3) no
C13 C14 C15 120.5(3) no
C14 C15 C16 119.4(3) no
C15 C16 C11 120.5(3) no
O22 C2 N21 117.7(3) no
O22 C2 C21 121.2(3) no
N21 C2 C21 121.1(3) no
C22 C21 C26 118.7(3) no
C22 C21 C2 117.6(3) no
C26 C21 C2 123.7(3) no
C23 C22 C21 120.9(3) no
C22 C23 C24 120.4(3) no
C23 C24 C25 119.3(3) no
C26 C25 C24 120.7(3) no
C25 C26 C21 119.9(3) no
O32 C3 N31 117.6(3) no
O32 C3 C31 122.0(2) no
N31 C3 C31 120.4(3) no
C32 C31 C36 119.4(3) no
C32 C31 C3 121.6(3) no
C36 C31 C3 119.0(3) no
C31 C32 C33 119.8(3) no
C34 C33 C32 120.0(3) no
C35 C34 C33 120.1(3) no
C34 C35 C36 120.4(3) no
C35 C36 C31 120.3(3) no
H1A O1 H1B 99(3) no
H2A O2 H2B 90(4) no
H3A O3 H3B 109(3) no

loop_
_geom_bond_atom_site_label_1
_geom_bond_atom_site_label_2
_geom_bond_site_symmetry_2
_geom_bond_distance
_geom_bond_publ_flag
Fe1 O11 . 1.9753(19) yes
Fe1 O21 . 1.9715(18) yes
Fe1 O31 . 1.9689(18) yes
Fe1 O12 . 2.0577(18) yes
Fe1 O22 . 2.0356(18) yes
Fe1 O32 . 2.0585(17) yes
O11 N11 . 1.366(3) no
O21 N21 . 1.371(3) no
O31 N31 . 1.370(3) no
O12 C1 . 1.278(3) no
O22 C2 . 1.269(3) no
O32 C3 . 1.282(3) no
N11 C1 . 1.311(3) no
N21 C2 . 1.314(3) no
N31 C3 . 1.299(3) no
C1 C11 . 1.473(4) no
C2 C21 . 1.477(4) no
C3 C31 . 1.481(4) no
C11 C12 . 1.386(4) no
C11 C16 . 1.387(4) no
C12 C13 . 1.382(4) no
C13 C14 . 1.364(4) no
C14 C15 . 1.372(4) no
C15 C16 . 1.376(4) no
C21 C22 . 1.384(4) no
C21 C26 . 1.394(4) no
C22 C23 . 1.372(4) no
C23 C24 . 1.376(4) no
C24 C25 . 1.382(4) no
C25 C26 . 1.378(4) no
C31 C32 . 1.381(4) no
C31 C36 . 1.387(4) no
C32 C33 . 1.385(4) no
C33 C34 . 1.378(4) no
C34 C35 . 1.367(4) no
C35 C36 . 1.370(4) no
N11 H11 . .89(2) no
N21 H21 . .88(3) no
N31 H31 . .88(3) no
O1 H1A . .79(3) no
O1 H1B . .88(3) no
O2 H2A . .80(4) no
O2 H2B . .89(4) no
O3 H3A . .74(3) no
O3 H3B . .88(3) no

loop_
_geom_hbond_atom_site_label_D
_geom_hbond_atom_site_label_H
_geom_hbond_atom_site_label_A
_geom_hbond_site_symmetry_A
_geom_hbond_distance_DH
_geom_hbond_distance_HA
_geom_hbond_distance_DA
_geom_hbond_angle_DHA
_geom_hbond_publ_flag
N11 H11 O1 1_455 .89(2) 1.84(3) 2.725(4) 178(2) yes
N21 H21 O2 1_555 .88(3) 1.83(3) 2.698(4) 169(3) yes
N31 H31 O12 2_454 .88(3) 1.95(3) 2.777(3) 157(2) yes
O1 H1A O3 1_555 .79(3) 2.08(3) 2.857(3) 168(4) yes
O1 H1B O11 3_565 .88(3) 1.88(3) 2.757(3) 174(3) yes
O2 H2A O3 1_555 .80(4) 1.94(4) 2.732(3) 170(5) yes
O2 H2B O21 3_565 .89(4) 2.70(5) 2.833(3) 89(3) yes
O3 H3A O32 4_666 .74(3) 2.26(3) 2.983(3) 165(4) yes
O3 H3B O31 3_565 .88(3) 1.97(3) 2.797(3) 156(3) yes
O3 H3B N31 3_565 .88(3) 2.66(3) 3.535(3) 174(3) yes

loop_
_geom_torsion_atom_site_label_1
_geom_torsion_atom_site_label_2
_geom_torsion_atom_site_label_3
_geom_torsion_atom_site_label_4
_geom_torsion
_geom_torsion_publ_flag
O31 Fe1 O11 N11 163.14(17) no
O21 Fe1 O11 N11 -107.03(17) no
O22 Fe1 O11 N11 -29.6(3) no
O12 Fe1 O11 N11 -1.67(16) no
O32 Fe1 O11 N11 84.29(17) no
O31 Fe1 O12 C1 -53.1(3) no
O21 Fe1 O12 C1 95.64(18) no
O11 Fe1 O12 C1 1.60(17) no
O22 Fe1 O12 C1 171.90(18) no
O32 Fe1 O12 C1 -102.29(18) no
O31 Fe1 O21 N21 -102.77(16) no
O11 Fe1 O21 N21 166.40(16) no
O22 Fe1 O21 N21 7.23(16) no
O12 Fe1 O21 N21 86.84(16) no
O32 Fe1 O21 N21 -42.4(3) no
O31 Fe1 O22 C2 79.26(19) no
O21 Fe1 O22 C2 -6.42(18) no
O11 Fe1 O22 C2 -87.2(3) no
O12 Fe1 O22 C2 -114.68(19) no
O32 Fe1 O22 C2 155.93(19) no
O21 Fe1 O31 N31 162.12(16) no
O11 Fe1 O31 N31 -100.71(16) no
O22 Fe1 O31 N31 84.08(16) no
O12 Fe1 O31 N31 -47.8(3) no
O32 Fe1 O31 N31 2.72(15) no
O31 Fe1 O32 C3 -2.01(18) no
O21 Fe1 O32 C3 -64.4(3) no
O11 Fe1 O32 C3 86.24(19) no
O22 Fe1 O32 C3 -112.90(18) no
O12 Fe1 O32 C3 163.64(18) no
Fe1 O11 N11 C1 1.7(3) no
Fe1 O21 N21 C2 -7.7(3) no
Fe1 O31 N31 C3 -3.4(3) no
Fe1 O12 C1 N11 -1.2(3) no
Fe1 O12 C1 C11 176.7(2) no
O11 N11 C1 O12 -.3(4) no
O11 N11 C1 C11 -178.2(2) no
O12 C1 C11 C12 -38.7(4) no
N11 C1 C11 C12 139.1(3) no
O12 C1 C11 C16 141.3(3) no
N11 C1 C11 C16 -40.9(4) no
C16 C11 C12 C13 1.4(4) no
C1 C11 C12 C13 -178.6(3) no
C11 C12 C13 C14 -1.2(5) no
C12 C13 C14 C15 .2(5) no
C13 C14 C15 C16 .6(5) no
C14 C15 C16 C11 -.4(5) no
C12 C11 C16 C15 -.6(4) no
C1 C11 C16 C15 179.4(3) no
Fe1 O22 C2 N21 4.2(3) no
Fe1 O22 C2 C21 -177.29(19) no
O21 N21 C2 O22 2.4(4) no
O21 N21 C2 C21 -176.2(2) no
O22 C2 C21 C22 -17.2(4) no
N21 C2 C21 C22 161.3(3) no
O22 C2 C21 C26 163.3(3) no
N21 C2 C21 C26 -18.2(4) no
C26 C21 C22 C23 .0(4) no
C2 C21 C22 C23 -179.5(3) no
C21 C22 C23 C24 -.7(5) no
C22 C23 C24 C25 .9(5) no
C23 C24 C25 C26 -.3(5) no
C24 C25 C26 C21 -.4(5) no
C22 C21 C26 C25 .5(4) no
C2 C21 C26 C25 180.0(3) no
Fe1 O32 C3 N31 .8(3) no
Fe1 O32 C3 C31 -179.08(19) no
O31 N31 C3 O32 1.7(4) no
O31 N31 C3 C31 -178.4(2) no
O32 C3 C31 C32 171.4(3) no
N31 C3 C31 C32 -8.4(4) no
O32 C3 C31 C36 -7.4(4) no
N31 C3 C31 C36 172.7(3) no
C36 C31 C32 C33 .7(4) no
C3 C31 C32 C33 -178.2(3) no
C31 C32 C33 C34 -.8(5) no
C32 C33 C34 C35 .3(5) no
C33 C34 C35 C36 .5(5) no
C34 C35 C36 C31 -.7(5) no
C32 C31 C36 C35 .1(4) no
C3 C31 C36 C35 179.0(3) no
